data_2006687
loop_
_publ_author_name
'Fr\"ohlich, Roland'
'Hungerhoff, Benno'
'Metz, Peter'

_publ_section_title
;(<i>E</i>)-2-Buten-1-yl
 (<i>S</i>)-<i>N</i>-(2'-Methoxy-[1,1']binaphthalen-2-yl)propanimidate and
 (<i>E</i>)-2-Buten-1-yl
 (<i>S</i>)-<i>N</i>-(2'-Methoxy-3-methyl-[1,1']binaphthalen-2-yl)propanimidate
;
_journal_issue 11
_journal_name_full 'Acta Crystallographica Section C'
_journal_page_first 1655
_journal_page_last 1657
_journal_paper_doi 10.1107/S0108270197006756
_journal_volume 53
_journal_year 1997
_chemical_formula_sum 'C29 H29 N O2'
_chemical_formula_weight 423.53
_chemical_name_systematic
;
(E)-2-Buten-1-yl-(S)-N-(2'-methoxy-3-methyl-[1,1']binaphthalenyl-2-yl)-
propanimidate
;
_space_group_IT_number 4
_symmetry_cell_setting monoclinic
_symmetry_space_group_name_Hall 'P 2yb'
_symmetry_space_group_name_H-M 'P 1 21 1'
_audit_creation_method SHELXL
_cell_angle_alpha 90.00
_cell_angle_beta 98.240(10)
_cell_angle_gamma 90.00
_cell_formula_units_Z 2
_cell_length_a 7.7860(10)
_cell_length_b 17.4310(10)
_cell_length_c 8.7490(10)
_cell_measurement_reflns_used 25
_cell_measurement_temperature 223(2)
_cell_measurement_theta_max 42.63
_cell_measurement_theta_min 40.34
_cell_volume 1175.1(2)
_computing_cell_refinement 'CAD-4 EXPRESS'
_computing_data_collection 'CAD-4 EXPRESS (Enraf-Nonius, 1994)'
_computing_data_reduction 'MolEN (Fair, 1990)'
_computing_molecular_graphics 'XP (Siemens, 1990)'
_computing_publication_material SHELXL93
_computing_structure_refinement 'SHELXL93 (Sheldrick, 1993)'
_computing_structure_solution 'SHELXS86 (Sheldrick, 1990)'
_diffrn_ambient_temperature 223(2)
_diffrn_measurement_device 'Enraf-Nonius CAD4'
_diffrn_measurement_method '2\q/\w scans'
_diffrn_radiation_monochromator graphite
_diffrn_radiation_source 'fine-focus sealed tube'
_diffrn_radiation_type CuK\a
_diffrn_radiation_wavelength 1.54178
_diffrn_reflns_av_R_equivalents 0.0253
_diffrn_reflns_av_sigmaI/netI 0.0128
_diffrn_reflns_limit_h_max 0
_diffrn_reflns_limit_h_min -9
_diffrn_reflns_limit_k_max 0
_diffrn_reflns_limit_k_min -21
_diffrn_reflns_limit_l_max 10
_diffrn_reflns_limit_l_min -10
_diffrn_reflns_number 2663
_diffrn_reflns_theta_max 74.33
_diffrn_reflns_theta_min 5.07
_diffrn_standards_decay_% 0.2
_diffrn_standards_interval_count 250
_diffrn_standards_interval_time 120
_diffrn_standards_number 3
_exptl_absorpt_coefficient_mu 0.580
_exptl_absorpt_correction_T_max 0.748
_exptl_absorpt_correction_T_min 0.727
_exptl_absorpt_correction_type 'empirical via \y scan data (MolEN; Fair, 1990)'
_exptl_crystal_colour 'light yellow'
_exptl_crystal_density_diffrn 1.197
_exptl_crystal_density_meas ?
_exptl_crystal_description blocks
_exptl_crystal_F_000 452
_exptl_crystal_size_max 0.60
_exptl_crystal_size_mid 0.50
_exptl_crystal_size_min 0.50
_refine_diff_density_max 0.170
_refine_diff_density_min -0.134
_refine_ls_abs_structure_details 'Flack (1983)'
_refine_ls_abs_structure_Flack 0.0(2)
_refine_ls_extinction_coef 0.0093(10)
_refine_ls_extinction_method SHELXL
_refine_ls_goodness_of_fit_all 1.066
_refine_ls_goodness_of_fit_obs 1.069
_refine_ls_hydrogen_treatment
;H atoms calculated and refined as riding atoms with U~iso~ = 1.2(1.5)U~eq~
 host
;
_refine_ls_matrix_type full
_refine_ls_number_parameters 294
_refine_ls_number_reflns 2482
_refine_ls_number_restraints 1
_refine_ls_restrained_S_all 1.108
_refine_ls_restrained_S_obs 1.068
_refine_ls_R_factor_all 0.0325
_refine_ls_R_factor_obs .0314
_refine_ls_shift/esd_max 0.000
_refine_ls_shift/esd_mean 0.000
_refine_ls_structure_factor_coef Fsqd
_refine_ls_weighting_details 'w = 1/[\s^2^(Fo^2^)+(0.0621P)^2^+0.0904P] where P=(Fo^2^+2Fc^2^)/3'
_refine_ls_weighting_scheme calc
_refine_ls_wR_factor_all 0.0950
_refine_ls_wR_factor_obs .0904
_reflns_number_observed 2426
_reflns_number_total 2484
_reflns_observed_criterion >2sigma(I)
_cod_data_source_file jz1211.cif
_cod_data_source_block II
_cod_depositor_comments
;
The following automatic conversions were performed:

'_exptl_crystal_density_meas' value 'none' was changed to '?' - the
value is perceived as not measured.

Automatic conversion script
Id: cif_fix_values 3008 2015-01-20 13:52:24Z robertas 

The following automatic conversions were performed:

'_refine_ls_weighting_scheme' value 'calc w =
1/[\s^2^(Fo^2^)+(0.0621P)^2^+0.0904P] where P=(Fo^2^+2Fc^2^)/3' was
changed to 'calc'. New tag '_refine_ls_weighting_details' was
created. The value of the new tag was set to 'w =
1/[\s^2^(Fo^2^)+(0.0621P)^2^+0.0904P] where P=(Fo^2^+2Fc^2^)/3'.

Automatic conversion script
Id: cif_fix_values 3143 2015-03-26 13:38:13Z robertas 
;
_cod_original_sg_symbol_H-M 'P 21'
_cod_database_code 2006687

loop_
_symmetry_equiv_pos_as_xyz
'x, y, z'
'-x, y+1/2, -z'

loop_
_atom_site_aniso_label
_atom_site_aniso_U_11
_atom_site_aniso_U_22
_atom_site_aniso_U_33
_atom_site_aniso_U_12
_atom_site_aniso_U_13
_atom_site_aniso_U_23
C1 .0282(7) .0315(8) .0369(7) -.0005(6) .0037(5) .0030(6)
C2 .0301(7) .0315(8) .0385(8) -.0017(6) .0018(6) .0023(6)
C3 .0381(8) .0411(9) .0406(9) -.0002(7) -.0026(7) .0045(7)
C4 .0418(8) .0404(9) .0475(9) .0051(8) -.0027(7) .0121(8)
C5 .0330(7) .0342(8) .0525(10) .0017(7) .0074(7) .0073(7)
C6 .0439(9) .0357(9) .0673(12) .0054(8) .0108(8) .0113(9)
C7 .0485(10) .0318(9) .0749(13) .0038(8) .0194(9) -.0001(9)
C8 .0470(10) .0398(10) .0619(11) -.0012(8) .0151(9) -.0092(9)
C9 .0395(8) .0385(9) .0487(10) .0021(7) .0098(7) -.0025(7)
C10 .0276(7) .0326(8) .0447(8) -.0002(6) .0063(6) .0034(7)
C11 .0342(7) .0332(8) .0333(7) .0038(6) .0040(6) -.0003(6)
C12 .0349(8) .0382(8) .0374(8) .0018(7) .0006(6) -.0016(7)
C13 .0420(9) .0495(10) .0463(9) .0054(8) -.0085(7) -.0029(8)
C14 .0605(11) .0459(10) .0367(8) .0146(9) -.0065(7) .0022(8)
C15 .0601(11) .0354(9) .0334(8) .0089(8) .0126(7) .0013(6)
C16 .083(2) .0435(11) .0445(10) .0111(10) .0237(10) .0102(8)
C17 .085(2) .0435(11) .0686(13) .0019(11) .0408(12) .0143(10)
C18 .0553(12) .0484(11) .0795(14) -.0046(9) .0305(11) .0045(11)
C19 .0403(9) .0413(10) .0565(10) -.0001(7) .0135(8) .0044(8)
C20 .0412(8) .0339(8) .0350(7) .0045(7) .0103(6) .0001(6)
O21 .0346(6) .0456(7) .0571(7) -.0071(5) -.0009(5) .0053(6)
C22 .0378(9) .0559(13) .0807(15) -.0101(9) -.0014(9) -.0029(11)
C23 .0707(14) .0553(13) .0443(10) .0048(11) -.0139(9) .0001(9)
N24 .0373(7) .0327(7) .0356(6) -.0010(5) .0007(5) -.0005(5)
C25 .0378(8) .0311(8) .0362(7) -.0002(6) .0005(6) -.0003(6)
C26 .0467(10) .0379(9) .0570(10) -.0054(8) .0159(8) -.0023(8)
C27 .0383(10) .0590(14) .106(2) -.0039(10) .0118(11) -.0137(14)
O28 .0467(7) .0316(6) .0526(7) .0017(5) .0070(5) -.0033(5)
C29 .0603(11) .0303(8) .0469(9) -.0034(8) .0050(8) -.0011(7)
C30 .081(2) .0383(10) .0483(10) .0043(10) .0140(10) -.0045(8)
C31 .100(2) .0444(11) .0491(11) .0143(12) .0129(11) .0011(9)
C32 .173(4) .064(2) .0551(14) .041(2) .032(2) .0107(13)

loop_
_atom_site_label
_atom_site_fract_x
_atom_site_fract_y
_atom_site_fract_z
_atom_site_U_iso_or_equiv
_atom_site_thermal_displace_type
_atom_site_calc_flag
_atom_site_refinement_flags
_atom_site_occupancy
_atom_site_disorder_group
_atom_site_type_symbol
C1 .2903(2) .66536(9) .1304(2) .0323(3) Uani d . 1 . C
C2 .2579(2) .63343(10) -.0157(2) .0337(3) Uani d . 1 . C
C3 .1603(2) .67428(11) -.1415(2) .0407(4) Uani d . 1 . C
C4 .1012(2) .74651(11) -.1144(2) .0441(4) Uani d . 1 . C
H4 .0391(2) .77393(11) -.1969(2) .053 Uiso calc R 1 . H
C5 .1304(2) .78113(10) .0332(2) .0398(4) Uani d . 1 . C
C6 .0682(3) .85566(11) .0609(3) .0487(5) Uani d . 1 . C
H6 .0054(3) .88335(11) -.0208(3) .058 Uiso calc R 1 . H
C7 .0984(3) .88758(11) .2041(3) .0507(5) Uani d . 1 . C
H7 .0560(3) .93696(11) .2204(3) .061 Uiso calc R 1 . H
C8 .1924(3) .84727(12) .3278(3) .0489(5) Uani d . 1 . C
H8 .2127(3) .86978(12) .4264(3) .059 Uiso calc R 1 . H
C9 .2548(2) .77519(11) .3052(2) .0419(4) Uani d . 1 . C
H9 .3171(2) .74861(11) .3888(2) .050 Uiso calc R 1 . H
C10 .2263(2) .74018(10) .1573(2) .0349(3) Uani d . 1 . C
C11 .3922(2) .62154(9) .2596(2) .0337(3) Uani d . 1 . C
C12 .5616(2) .64145(11) .3134(2) .0373(3) Uani d . 1 . C
C13 .6609(2) .59948(12) .4331(2) .0474(4) Uani d . 1 . C
H13 .7768(2) .61338(12) .4670(2) .057 Uiso calc R 1 . H
C14 .5893(3) .53905(12) .4994(2) .0490(5) Uani d . 1 . C
H14 .6569(3) .51123(12) .5782(2) .059 Uiso calc R 1 . H
C15 .4147(3) .51735(11) .4517(2) .0424(4) Uani d . 1 . C
C16 .3366(3) .45563(13) .5213(2) .0556(5) Uani d . 1 . C
H16 .4021(3) .42750(13) .6008(2) .067 Uiso calc R 1 . H
C17 .1671(4) .43644(13) .4742(3) .0626(6) Uani d . 1 . C
H17 .1168(4) .39544(13) .5218(3) .075 Uiso calc R 1 . H
C18 .0681(3) .47763(14) .3555(3) .0590(6) Uani d . 1 . C
H18 -.0486(3) .46424(14) .3243(3) .071 Uiso calc R 1 . H
C19 .1397(2) .53735(11) .2842(2) .0454(4) Uani d . 1 . C
H19 .0719(2) .56403(11) .2038(2) .054 Uiso calc R 1 . H
C20 .3152(2) .55928(10) .3307(2) .0362(3) Uani d . 1 . C
O21 .6270(2) .70281(8) .2428(2) .0465(3) Uani d . 1 . O
C22 .7975(3) .72841(15) .3006(3) .0591(6) Uani d . 1 . C
H22A .8007(7) .7462(11) .4061(9) .089 Uiso calc R 1 . H
H22B .8294(11) .7701(8) .2369(14) .089 Uiso calc R 1 . H
H22C .8787(4) .6864(3) .298(2) .089 Uiso calc R 1 . H
C23 .1281(3) .63808(14) -.2989(2) .0589(6) Uani d . 1 . C
H23A .066(2) .5902(6) -.2932(5) .088 Uiso calc R 1 . H
H23B .2382(3) .6281(11) -.3348(11) .088 Uiso calc R 1 . H
H23C .060(2) .6726(5) -.3702(6) .088 Uiso calc R 1 . H
N24 .3101(2) .55738(8) -.0424(2) .0356(3) Uani d . 1 . N
C25 .4608(2) .54455(10) -.0743(2) .0355(3) Uani d . 1 . C
C26 .6003(3) .60195(11) -.0927(2) .0464(4) Uani d . 1 . C
H26A .5672(3) .65182(11) -.0542(2) .056 Uiso calc R 1 . H
H26B .6086(3) .60770(11) -.2028(2) .056 Uiso calc R 1 . H
C27 .7774(3) .5796(2) -.0077(4) .0675(7) Uani d . 1 . C
H27A .8561(9) .6228(5) -.006(3) .101 Uiso calc R 1 . H
H27B .8228(14) .5366(9) -.0600(17) .101 Uiso calc R 1 . H
H27C .7663(6) .5650(13) .0975(9) .101 Uiso calc R 1 . H
O28 .5165(2) .47297(7) -.0983(2) .0437(3) Uani d . 1 . O
C29 .4010(3) .40958(11) -.0785(2) .0461(4) Uani d . 1 . C
H29A .4307(3) .36584(11) -.1401(2) .055 Uiso calc R 1 . H
H29B .2815(3) .42472(11) -.1173(2) .055 Uiso calc R 1 . H
C30 .4115(3) .38566(12) .0854(3) .0554(5) Uani d . 1 . C
H30 .3827(3) .42163(12) .1577(3) .066 Uiso calc R 1 . H
C31 .4584(4) .31752(14) .1334(3) .0642(6) Uani d . 1 . C
H31 .4881(4) .28278(14) .0593(3) .077 Uiso calc R 1 . H
C32 .4699(6) .2888(2) .2962(3) .0959(12) Uani d . 1 . C
H32A .5804(18) .2633(16) .3255(13) .144 Uiso calc R 1 . H
H32B .376(3) .2529(14) .3033(9) .144 Uiso calc R 1 . H
H32C .460(4) .3317(3) .3651(5) .144 Uiso calc R 1 . H

loop_
_atom_type_symbol
_atom_type_description
_atom_type_scat_dispersion_real
_atom_type_scat_dispersion_imag
_atom_type_scat_source
C C 0.0181 0.0091 'International Tables Vol C Tables 4.2.6.8 and 6.1.1.4'
H H 0.0000 0.0000 'International Tables Vol C Tables 4.2.6.8 and 6.1.1.4'
N N 0.0311 0.0180 'International Tables Vol C Tables 4.2.6.8 and 6.1.1.4'
O O 0.0492 0.0322 'International Tables Vol C Tables 4.2.6.8 and 6.1.1.4'

loop_
_geom_angle_atom_site_label_1
_geom_angle_atom_site_label_2
_geom_angle_atom_site_label_3
_geom_angle
C2 C1 C10 119.87(15)
C2 C1 C11 120.00(15)
C10 C1 C11 120.13(14)
C1 C2 N24 120.69(14)
C1 C2 C3 121.0(2)
N24 C2 C3 118.13(15)
C4 C3 C2 118.5(2)
C4 C3 C23 121.8(2)
C2 C3 C23 119.7(2)
C3 C4 C5 122.4(2)
C4 C5 C10 118.8(2)
C4 C5 C6 122.2(2)
C10 C5 C6 119.0(2)
C7 C6 C5 120.9(2)
C6 C7 C8 120.5(2)
C9 C8 C7 120.2(2)
C8 C9 C10 120.9(2)
C5 C10 C9 118.5(2)
C5 C10 C1 119.4(2)
C9 C10 C1 122.0(2)
C12 C11 C20 119.0(2)
C12 C11 C1 120.48(15)
C20 C11 C1 120.56(14)
O21 C12 C11 116.23(15)
O21 C12 C13 122.63(15)
C11 C12 C13 121.1(2)
C14 C13 C12 120.2(2)
C13 C14 C15 121.1(2)
C14 C15 C16 122.0(2)
C14 C15 C20 118.7(2)
C16 C15 C20 119.3(2)
C17 C16 C15 120.8(2)
C16 C17 C18 120.2(2)
C19 C18 C17 120.7(2)
C18 C19 C20 120.7(2)
C15 C20 C19 118.3(2)
C15 C20 C11 119.9(2)
C19 C20 C11 121.8(2)
C12 O21 C22 118.2(2)
C25 N24 C2 119.96(14)
N24 C25 O28 121.9(2)
N24 C25 C26 127.9(2)
O28 C25 C26 110.27(15)
C25 C26 C27 113.3(2)
C25 O28 C29 117.90(14)
O28 C29 C30 112.3(2)
C31 C30 C29 123.0(2)
C30 C31 C32 126.1(2)

loop_
_geom_bond_atom_site_label_1
_geom_bond_atom_site_label_2
_geom_bond_site_symmetry_2
_geom_bond_distance
_geom_bond_publ_flag
C1 C2 . 1.383(2) ?
C1 C10 . 1.428(2) ?
C1 C11 . 1.495(2) ?
C2 N24 . 1.416(2) ?
C2 C3 . 1.434(2) ?
C3 C4 . 1.373(3) ?
C3 C23 . 1.503(3) ?
C4 C5 . 1.414(3) ?
C5 C10 . 1.419(2) ?
C5 C6 . 1.419(3) ?
C6 C7 . 1.360(3) ?
C7 C8 . 1.405(3) ?
C8 C9 . 1.371(3) ?
C9 C10 . 1.419(3) ?
C11 C12 . 1.380(2) ?
C11 C20 . 1.425(2) ?
C12 O21 . 1.369(2) ?
C12 C13 . 1.414(2) ?
C13 C14 . 1.360(3) ?
C14 C15 . 1.415(3) ?
C15 C16 . 1.416(3) ?
C15 C20 . 1.421(2) ?
C16 C17 . 1.366(4) ?
C17 C18 . 1.399(4) ?
C18 C19 . 1.372(3) ?
C19 C20 . 1.421(3) ?
O21 C22 . 1.423(2) ?
N24 C25 . 1.265(2) ?
C25 O28 . 1.347(2) ?
C25 C26 . 1.502(2) ?
C26 C27 . 1.521(3) ?
O28 C29 . 1.451(2) ?
C29 C30 . 1.485(3) ?
C30 C31 . 1.295(3) ?
C31 C32 . 1.500(4) ?

loop_
_geom_torsion_atom_site_label_1
_geom_torsion_atom_site_label_2
_geom_torsion_atom_site_label_3
_geom_torsion_atom_site_label_4
_geom_torsion
C10 C1 C2 N24 -175.72(13)
C11 C1 C2 N24 4.3(2)
C10 C1 C2 C3 -0.1(2)
C11 C1 C2 C3 179.94(15)
C1 C2 C3 C4 0.8(2)
N24 C2 C3 C4 176.53(15)
C1 C2 C3 C23 179.7(2)
N24 C2 C3 C23 -4.5(3)
C2 C3 C4 C5 -1.2(3)
C23 C3 C4 C5 179.9(2)
C3 C4 C5 C10 0.9(3)
C3 C4 C5 C6 -179.7(2)
C4 C5 C6 C7 -179.9(2)
C10 C5 C6 C7 -0.5(3)
C5 C6 C7 C8 0.2(3)
C6 C7 C8 C9 0.0(3)
C7 C8 C9 C10 0.2(3)
C4 C5 C10 C9 -179.8(2)
C6 C5 C10 C9 0.7(2)
C4 C5 C10 C1 -0.2(2)
C6 C5 C10 C1 -179.60(15)
C8 C9 C10 C5 -0.6(2)
C8 C9 C10 C1 179.7(2)
C2 C1 C10 C5 -0.2(2)
C11 C1 C10 C5 179.76(14)
C2 C1 C10 C9 179.4(2)
C11 C1 C10 C9 -0.6(2)
C2 C1 C11 C12 105.6(2)
C10 C1 C11 C12 -74.3(2)
C2 C1 C11 C20 -75.2(2)
C10 C1 C11 C20 104.8(2)
C20 C11 C12 O21 -178.54(14)
C1 C11 C12 O21 0.6(2)
C20 C11 C12 C13 2.3(3)
C1 C11 C12 C13 -178.5(2)
O21 C12 C13 C14 179.9(2)
C11 C12 C13 C14 -1.1(3)
C12 C13 C14 C15 -0.6(3)
C13 C14 C15 C16 -178.7(2)
C13 C14 C15 C20 1.0(3)
C14 C15 C16 C17 179.2(2)
C20 C15 C16 C17 -0.5(3)
C15 C16 C17 C18 0.2(3)
C16 C17 C18 C19 0.4(4)
C17 C18 C19 C20 -0.8(3)
C14 C15 C20 C19 -179.6(2)
C16 C15 C20 C19 0.1(2)
C14 C15 C20 C11 0.3(2)
C16 C15 C20 C11 -180.0(2)
C18 C19 C20 C15 0.6(3)
C18 C19 C20 C11 -179.4(2)
C12 C11 C20 C15 -2.0(2)
C1 C11 C20 C15 178.92(15)
C12 C11 C20 C19 178.0(2)
C1 C11 C20 C19 -1.1(2)
C11 C12 O21 C22 176.2(2)
C13 C12 O21 C22 -4.7(3)
C1 C2 N24 C25 -87.5(2)
C3 C2 N24 C25 96.7(2)
C2 N24 C25 O28 179.02(14)
C2 N24 C25 C26 -1.6(3)
N24 C25 C26 C27 133.6(2)
O28 C25 C26 C27 -47.0(2)
N24 C25 O28 C29 -3.2(2)
C26 C25 O28 C29 177.3(2)
C25 O28 C29 C30 -83.4(2)
O28 C29 C30 C31 -119.3(3)
C29 C30 C31 C32 -179.1(3)

loop_
_cod_related_entry_id
_cod_related_entry_database
_cod_related_entry_code
1 ChemSpider 30652187
